data_1541168
loop_
_publ_author_name
'Richardson, J.W.jr.'
'Dytrych, W.J.'
'Pluth, J.J.'
'Smith, J.V.'
'Bibby, D.M.'

_publ_section_title
;
 Conformation of ethylene glycol and phase change in silica sodalite
;
_journal_name_full 'Journal of Physical Chemistry'
_journal_page_first 243
_journal_page_last 247
_journal_volume 92
_journal_year 1988
_chemical_formula_sum 'C4 H12 O28 Si12'
_chemical_name_systematic '(Si O2)12 (C2 H4 (O H)2)2'
_space_group_IT_number 229
_symmetry_space_group_name_Hall '-I 4 2 3'
_symmetry_space_group_name_H-M 'I m -3 m'
_cell_angle_alpha 90
_cell_angle_beta 90
_cell_angle_gamma 90
_cell_formula_units_Z 1
_cell_length_a 8.8273
_cell_length_b 8.8273
_cell_length_c 8.8273
_cell_volume 687.834
_citation_journal_id_ASTM JPCHAX
_cod_data_source_file Richardson_JPCHAX_1988_1391.cif
_cod_data_source_block C4H12O28Si12
_cod_database_code 1541168

loop_
_symmetry_equiv_pos_as_xyz
x,y,z
-y,x,z
-x,-y,z
y,-x,z
x,-y,-z
y,x,-z
-x,y,-z
-y,-x,-z
z,x,y
-x,z,y
-z,-x,y
x,-z,y
z,-x,-y
x,z,-y
-z,x,-y
-x,-z,-y
y,z,x
y,-z,-x
z,y,-x
-y,z,-x
-z,-y,-x
-y,-z,x
z,-y,x
-z,y,x
-x,-y,-z
y,-x,-z
x,y,-z
-y,x,-z
-x,y,z
-y,-x,z
x,-y,z
y,x,z
-z,-x,-y
x,-z,-y
z,x,-y
-x,z,-y
-z,x,y
-x,-z,y
z,-x,y
x,z,y
-y,-z,-x
-y,z,x
-z,-y,x
y,-z,x
z,y,x
y,z,-x
-z,y,-x
z,-y,-x
x+1/2,y+1/2,z+1/2
-y+1/2,x+1/2,z+1/2
-x+1/2,-y+1/2,z+1/2
y+1/2,-x+1/2,z+1/2
x+1/2,-y+1/2,-z+1/2
y+1/2,x+1/2,-z+1/2
-x+1/2,y+1/2,-z+1/2
-y+1/2,-x+1/2,-z+1/2
z+1/2,x+1/2,y+1/2
-x+1/2,z+1/2,y+1/2
-z+1/2,-x+1/2,y+1/2
x+1/2,-z+1/2,y+1/2
z+1/2,-x+1/2,-y+1/2
x+1/2,z+1/2,-y+1/2
-z+1/2,x+1/2,-y+1/2
-x+1/2,-z+1/2,-y+1/2
y+1/2,z+1/2,x+1/2
y+1/2,-z+1/2,-x+1/2
z+1/2,y+1/2,-x+1/2
-y+1/2,z+1/2,-x+1/2
-z+1/2,-y+1/2,-x+1/2
-y+1/2,-z+1/2,x+1/2
z+1/2,-y+1/2,x+1/2
-z+1/2,y+1/2,x+1/2
-x+1/2,-y+1/2,-z+1/2
y+1/2,-x+1/2,-z+1/2
x+1/2,y+1/2,-z+1/2
-y+1/2,x+1/2,-z+1/2
-x+1/2,y+1/2,z+1/2
-y+1/2,-x+1/2,z+1/2
x+1/2,-y+1/2,z+1/2
y+1/2,x+1/2,z+1/2
-z+1/2,-x+1/2,-y+1/2
x+1/2,-z+1/2,-y+1/2
z+1/2,x+1/2,-y+1/2
-x+1/2,z+1/2,-y+1/2
-z+1/2,x+1/2,y+1/2
-x+1/2,-z+1/2,y+1/2
z+1/2,-x+1/2,y+1/2
x+1/2,z+1/2,y+1/2
-y+1/2,-z+1/2,-x+1/2
-y+1/2,z+1/2,x+1/2
-z+1/2,-y+1/2,x+1/2
y+1/2,-z+1/2,x+1/2
z+1/2,y+1/2,x+1/2
y+1/2,z+1/2,-x+1/2
-z+1/2,y+1/2,-x+1/2
z+1/2,-y+1/2,-x+1/2

loop_
_atom_site_label
_atom_site_type_symbol
_atom_site_fract_x
_atom_site_fract_y
_atom_site_fract_z
_atom_site_occupancy
_atom_site_U_iso_or_equiv
Si1 Si+4 0.25 0.5 0 1 0.0
C1 C-1 0.555 0.555 0.555 0.25 0.0
H1 H+1 0.542 0.675 0.533 0.0833 0.0
O1 O-2 0 0.6475 0.6475 1 0.0
O2 O-2 0.674 0.5 0.5 0.3333 0.0
